data_7113821
loop_
_publ_author_name
'Kung, Liang-Rern'
'Tu, Che-Hao'
'Shia, Kak-Shan'
'Liu, Hsing-Jang'

_publ_section_title
;
 Palladium(II) acetate mediated oxidative cyclization of \w-unsaturated
 \a-cyano ketones. A facile methylenecyclopentane annulation process
;
_journal_coden_ASTM CHCOFS
_journal_issue 19
_journal_name_full
;
 Chemical Communications (Cambridge, United Kingdom)
;
_journal_page_first 2490
_journal_page_last 2491
_journal_paper_doi 10.1039/b307114f
_journal_year 2003
_chemical_formula_sum 'C11 H13 N O'
_chemical_formula_weight 175.22
_space_group_IT_number 14
_symmetry_cell_setting monoclinic
_symmetry_space_group_name_Hall '-P 2yn'
_symmetry_space_group_name_H-M 'P 1 21/n 1'
_atom_sites_solution_hydrogens difmap
_atom_sites_solution_primary direct
_atom_sites_solution_secondary difmap
_audit_creation_method SHELXL-97
_cell_angle_alpha 90.00
_cell_angle_beta 100.859(2)
_cell_angle_gamma 90.00
_cell_formula_units_Z 4
_cell_length_a 7.0410(8)
_cell_length_b 11.3049(14)
_cell_length_c 12.3768(14)
_cell_measurement_reflns_used 1270
_cell_measurement_temperature 290(2)
_cell_measurement_theta_max 25
_cell_measurement_theta_min 2.5
_cell_volume 967.5(2)
_computing_cell_refinement 'Bruker SMART'
_computing_data_collection 'Bruker SMART'
_computing_data_reduction 'Bruker SHELXTL'
_computing_molecular_graphics 'Bruker SHELXTL'
_computing_publication_material 'Bruker SHELXTL'
_computing_structure_refinement 'SHELXL-97 (Sheldrick, 1997)'
_computing_structure_solution 'SHELXS-97 (Sheldrick, 1990)'
_diffrn_ambient_temperature 290(2)
_diffrn_measured_fraction_theta_full 0.966
_diffrn_measured_fraction_theta_max 0.966
_diffrn_measurement_device_type 'CCD area detector'
_diffrn_measurement_method 'phi and omega scans'
_diffrn_radiation_monochromator graphite
_diffrn_radiation_source 'fine-focus sealed tube'
_diffrn_radiation_type MoK\a
_diffrn_radiation_wavelength 0.71073
_diffrn_reflns_av_R_equivalents 0.0626
_diffrn_reflns_av_sigmaI/netI 0.0749
_diffrn_reflns_limit_h_max 9
_diffrn_reflns_limit_h_min -9
_diffrn_reflns_limit_k_max 15
_diffrn_reflns_limit_k_min -11
_diffrn_reflns_limit_l_max 16
_diffrn_reflns_limit_l_min -12
_diffrn_reflns_number 6138
_diffrn_reflns_theta_full 28.31
_diffrn_reflns_theta_max 28.31
_diffrn_reflns_theta_min 2.46
_exptl_absorpt_coefficient_mu 0.077
_exptl_absorpt_correction_T_max 0.96869
_exptl_absorpt_correction_T_min 0.76224
_exptl_absorpt_correction_type empirical
_exptl_crystal_colour Colorless
_exptl_crystal_density_diffrn 1.203
_exptl_crystal_density_meas ?
_exptl_crystal_density_method 'not measured'
_exptl_crystal_description Columnar
_exptl_crystal_F_000 376
_exptl_crystal_size_max 0.45
_exptl_crystal_size_mid 0.30
_exptl_crystal_size_min 0.25
_refine_diff_density_max 0.280
_refine_diff_density_min -0.196
_refine_diff_density_rms 0.057
_refine_ls_extinction_method none
_refine_ls_goodness_of_fit_ref 1.213
_refine_ls_hydrogen_treatment noref
_refine_ls_matrix_type full
_refine_ls_number_parameters 118
_refine_ls_number_reflns 2331
_refine_ls_number_restraints 0
_refine_ls_restrained_S_all 1.213
_refine_ls_R_factor_all 0.1788
_refine_ls_R_factor_gt 0.1209
_refine_ls_shift/su_max 0.001
_refine_ls_shift/su_mean 0.000
_refine_ls_structure_factor_coef Fsqd
_refine_ls_weighting_details 'calc w==1/[\s^2^(Fo^2^)+(0.0986P)^2^+0.4077P] where P==(Fo^2^+2Fc^2^)/3'
_refine_ls_weighting_scheme calc
_refine_ls_wR_factor_gt 0.2372
_refine_ls_wR_factor_ref 0.2633
_reflns_number_gt 1512
_reflns_number_total 2331
_reflns_threshold_expression >2sigma(I)
_cod_duplicate_entry 7104813
_cod_data_source_file b307114f.txt
_cod_data_source_block ja03m
_cod_depositor_comments
;
The following automatic conversions were performed:

'_symmetry_cell_setting' value 'Monoclinic' changed to 'monoclinic'
according to
/usr/data/users/saulius/automatic-downloads/retrospective/RSC/lib/dictionaries/cif_core.dic
dictionary named 'cif_core.dic' version 2.4.2 from 2011-04-26.

Automatic conversion script
Id: cif_fix_values 2281 2013-09-26 08:29:07Z andrius 

The following automatic conversions were performed:

'_exptl_crystal_density_meas' value 'not measured' was changed to '?'
- the value is perceived as not measured.

Automatic conversion script
Id: cif_fix_values 3008 2015-01-20 13:52:24Z robertas 
;
_cod_original_sg_symbol_H-M P2(1)/n
_cod_database_code 7113821

loop_
_symmetry_equiv_pos_as_xyz
'x, y, z'
'-x+1/2, y+1/2, -z+1/2'
'-x, -y, -z'
'x-1/2, -y-1/2, z-1/2'

loop_
_atom_site_label
_atom_site_type_symbol
_atom_site_fract_x
_atom_site_fract_y
_atom_site_fract_z
_atom_site_U_iso_or_equiv
_atom_site_adp_type
_atom_site_occupancy
_atom_site_symmetry_multiplicity
_atom_site_calc_flag
O1 O -0.1589(4) 0.4347(2) 0.8963(2) 0.0592(8) Uani 1 1 d
N1 N -0.1183(5) 0.2605(3) 1.1251(3) 0.0628(10) Uani 1 1 d
C1 C 0.0596(4) 0.2766(3) 0.9579(2) 0.0326(7) Uani 1 1 d
C2 C -0.0100(4) 0.3866(3) 0.8885(3) 0.0367(8) Uani 1 1 d
C3 C 0.1180(5) 0.4273(4) 0.8123(3) 0.0503(10) Uani 1 1 d
C4 C 0.3277(5) 0.4348(4) 0.8712(3) 0.0558(11) Uani 1 1 d
C5 C 0.3962(5) 0.3155(4) 0.9173(3) 0.0530(10) Uani 1 1 d
C6 C 0.2821(5) 0.2700(3) 1.0020(3) 0.0418(9) Uani 1 1 d
C7 C 0.3126(6) 0.1377(4) 1.0235(3) 0.0610(11) Uani 1 1 d
C8 C 0.1850(6) 0.0792(4) 0.9260(4) 0.0673(12) Uani 1 1 d
C9 C 0.0178(5) 0.1620(3) 0.8903(3) 0.0429(9) Uani 1 1 d
C10 C -0.1419(6) 0.1434(4) 0.8187(3) 0.0608(11) Uani 1 1 d
C11 C -0.0433(5) 0.2697(3) 1.0518(3) 0.0401(8) Uani 1 1 d
H3A H 0.1058 0.3793 0.7492 0.080 Uiso 1 1 d
H3B H 0.0679 0.5023 0.7799 0.080 Uiso 1 1 d
H4A H 0.3990 0.4576 0.8166 0.080 Uiso 1 1 d
H4B H 0.3362 0.4990 0.9237 0.080 Uiso 1 1 d
H5A H 0.5131 0.3212 0.9412 0.080 Uiso 1 1 d
H5B H 0.3812 0.2593 0.8493 0.080 Uiso 1 1 d
H6A H 0.3191 0.3180 1.0668 0.080 Uiso 1 1 d
H7A H 0.4350 0.1221 1.0392 0.080 Uiso 1 1 d
H7B H 0.2852 0.1149 1.0940 0.080 Uiso 1 1 d
H8A H 0.2728 0.0581 0.8734 0.080 Uiso 1 1 d
H8B H 0.1648 0.0015 0.9427 0.080 Uiso 1 1 d
H10A H -0.1726 0.0809 0.7744 0.080 Uiso 1 1 d
H10B H -0.2563 0.2060 0.8031 0.080 Uiso 1 1 d

loop_
_atom_site_aniso_label
_atom_site_aniso_U_11
_atom_site_aniso_U_22
_atom_site_aniso_U_33
_atom_site_aniso_U_23
_atom_site_aniso_U_13
_atom_site_aniso_U_12
O1 0.0406(14) 0.0583(18) 0.081(2) 0.0215(14) 0.0176(13) 0.0144(13)
N1 0.073(2) 0.065(2) 0.058(2) 0.0061(18) 0.0299(18) 0.0000(18)
C1 0.0307(16) 0.0343(17) 0.0324(15) -0.0044(13) 0.0046(12) -0.0006(13)
C2 0.0306(17) 0.0363(19) 0.0410(18) -0.0007(15) 0.0011(13) -0.0037(14)
C3 0.047(2) 0.058(2) 0.047(2) 0.0133(18) 0.0125(16) -0.0008(18)
C4 0.042(2) 0.064(3) 0.064(3) 0.006(2) 0.0188(18) -0.0094(19)
C5 0.0276(17) 0.074(3) 0.058(2) -0.004(2) 0.0086(15) -0.0008(18)
C6 0.0345(18) 0.048(2) 0.0399(18) -0.0054(16) -0.0006(14) 0.0049(15)
C7 0.055(2) 0.058(3) 0.065(3) 0.007(2) -0.0035(19) 0.021(2)
C8 0.067(3) 0.039(2) 0.093(3) -0.008(2) 0.010(2) 0.015(2)
C9 0.045(2) 0.041(2) 0.0428(19) -0.0081(16) 0.0093(15) -0.0045(16)
C10 0.064(3) 0.062(3) 0.055(2) -0.017(2) 0.004(2) -0.013(2)
C11 0.043(2) 0.0321(17) 0.0450(19) 0.0018(15) 0.0067(16) 0.0013(15)

loop_
_atom_type_symbol
_atom_type_description
_atom_type_scat_dispersion_real
_atom_type_scat_dispersion_imag
_atom_type_scat_source
C C 0.0033 0.0016 'International Tables Vol C Tables 4.2.6.8 and 6.1.1.4'
H H 0.0000 0.0000 'International Tables Vol C Tables 4.2.6.8 and 6.1.1.4'
N N 0.0061 0.0033 'International Tables Vol C Tables 4.2.6.8 and 6.1.1.4'
O O 0.0106 0.0060 'International Tables Vol C Tables 4.2.6.8 and 6.1.1.4'

loop_
_geom_angle_atom_site_label_1
_geom_angle_atom_site_label_2
_geom_angle_atom_site_label_3
_geom_angle
C11 C1 C2 109.2(3)
C11 C1 C9 108.0(3)
C2 C1 C9 111.6(2)
C11 C1 C6 109.3(2)
C2 C1 C6 115.3(3)
C9 C1 C6 103.1(2)
O1 C2 C3 123.4(3)
O1 C2 C1 120.8(3)
C3 C2 C1 115.8(3)
C2 C3 C4 111.2(3)
C5 C4 C3 110.1(3)
C4 C5 C6 112.9(3)
C5 C6 C7 112.1(3)
C5 C6 C1 111.6(3)
C7 C6 C1 101.9(3)
C8 C7 C6 104.2(3)
C9 C8 C7 106.0(3)
C10 C9 C8 128.5(4)
C10 C9 C1 123.7(3)
C8 C9 C1 107.8(3)
N1 C11 C1 177.3(4)

loop_
_geom_bond_atom_site_label_1
_geom_bond_atom_site_label_2
_geom_bond_distance
O1 C2 1.202(4)
N1 C11 1.138(4)
C1 C11 1.482(4)
C1 C2 1.538(5)
C1 C9 1.540(5)
C1 C6 1.560(4)
C2 C3 1.494(5)
C3 C4 1.521(5)
C4 C5 1.508(6)
C5 C6 1.525(5)
C6 C7 1.527(6)
C7 C8 1.515(6)
C8 C9 1.504(5)
C9 C10 1.311(5)
